data_1523707
loop_
_publ_author_name
'Givord, D.'
'James, W.J.'
'Lemaire, R.'
'Givord, F.'
'Shah, J.S.'

_publ_section_title
;
 Evidence of disordered substitution in the Th2 Ni17-type structure. Exact
 structure determination of the Th-Ni, Y-Ni and Er-Co compounds
;
_journal_name_full 'Journal of the Less-Common Metals'
_journal_page_first 389
_journal_page_last 396
_journal_volume 29
_journal_year 1972
_chemical_formula_sum 'Ni17.33925 Th1.83'
_chemical_name_systematic '(Ni18.95 Th2)0.915'
_space_group_IT_number 194
_symmetry_space_group_name_Hall '-P 6c 2c'
_symmetry_space_group_name_H-M 'P 63/m m c'
_cell_angle_alpha 90
_cell_angle_beta 90
_cell_angle_gamma 120
_cell_formula_units_Z 2
_cell_length_a 8.36
_cell_length_b 8.36
_cell_length_c 8.16
_cell_volume 493.894
_citation_journal_id_ASTM JCOMAH
_cod_data_source_file Givord_JCOMAH_1972_1539.cif
_cod_data_source_block Ni17.33925Th1.83
_cod_original_cell_volume 493.8935
_cod_database_code 1523707

loop_
_symmetry_equiv_pos_as_xyz
x,y,z
x-y,x,z+1/2
-y,x-y,z
-x,-y,z+1/2
-x+y,-x,z
y,-x+y,z+1/2
-y,-x,-z+1/2
x-y,-y,-z
x,x-y,-z+1/2
y,x,-z
-x+y,y,-z+1/2
-x,-x+y,-z
-x,-y,-z
-x+y,-x,-z-1/2
y,-x+y,-z
x,y,-z-1/2
x-y,x,-z
-y,x-y,-z-1/2
y,x,z-1/2
-x+y,y,z
-x,-x+y,z-1/2
-y,-x,z
x-y,-y,z-1/2
x,x-y,z

loop_
_atom_site_label
_atom_site_type_symbol
_atom_site_fract_x
_atom_site_fract_y
_atom_site_fract_z
_atom_site_occupancy
_atom_site_U_iso_or_equiv
Ni2 Ni 0.3333 0.6667 0.107 0.95 0.0
Ni3 Ni 0.5 0 0 1 0.0
Ni1 Ni 0 0 0.111 0.22 0.0
Ni5 Ni 0.291 0 0.25 0.05 0.0
Th2 Th 0.3333 0.6667 0.25 0.05 0.0
Th3 Th 0.3333 0.6667 0.75 1 0.0
Ni4 Ni 0.3332 0.9577 0.25 0.78 0.0
Ni7 Ni 0.166 0.332 0.977 0.78 0.0
Th1 Th 0 0 0.25 0.78 0.0
Ni8 Ni 0.166 0.332 0 0.22 0.0
Ni6 Ni 0.3114 0.9781 0.25 0.17 0.0
